data_4034174
loop_
_publ_author_name
'Mandal, Debdeep'
'Dolai, Ramapada'
'Kumar, Ravi'
'Suhr, Simon'
'Chrysochos, Nicolas'
'Kalita, Pankaj'
'Narayanan, Ramakirushnan Suriya'
'Rajaraman, Gopalan'
'Schulzke, Carola'
'Sarkar, Biprajit'
'Chandrasekhar, Vadapalli'
'Jana, Anukul'

_publ_section_title
;
 Influence of <i>N</i>-Substitution on the Formation and Oxidation of
 NHC-CAAC-Derived Triazaalkenes.
;
_journal_issue 14
_journal_name_full 'The Journal of organic chemistry'
_journal_page_first 8899
_journal_page_last 8909
_journal_paper_doi 10.1021/acs.joc.9b00774
_journal_volume 84
_journal_year 2019
_chemical_formula_moiety 'C18 H33 N3'
_chemical_formula_sum 'C18 H33 N3'
_chemical_formula_weight 291.47
_space_group_crystal_system monoclinic
_space_group_IT_number 14
_space_group_name_Hall '-P 2ybc'
_space_group_name_H-M_alt 'P 1 21/c 1'
_atom_sites_solution_hydrogens geom
_atom_sites_solution_primary dual
_audit_creation_date 2017-12-20
_audit_creation_method
;
Olex2 1.2
(compiled 2017.08.10 svn.r3458 for OlexSys, GUI svn.r5381)
;
_cell_angle_alpha 90
_cell_angle_beta 97.535(5)
_cell_angle_gamma 90
_cell_formula_units_Z 4
_cell_length_a 15.3035(9)
_cell_length_b 9.3897(4)
_cell_length_c 12.7018(6)
_cell_measurement_reflns_used 5358
_cell_measurement_temperature 293(2)
_cell_measurement_theta_max 29.2430
_cell_measurement_theta_min 3.1170
_cell_volume 1809.43(16)
_computing_cell_refinement 'CrysAlisPro 1.171.39.29d (Rigaku OD, 2017)'
_computing_data_collection 'CrysAlisPro 1.171.39.29d (Rigaku OD, 2017)'
_computing_data_reduction 'CrysAlisPro 1.171.39.29d (Rigaku OD, 2017)'
_computing_molecular_graphics 'Olex2 (Dolomanov et al., 2009)'
_computing_publication_material 'Olex2 (Dolomanov et al., 2009)'
_computing_structure_refinement 'ShelXL (Sheldrick, 2015)'
_computing_structure_solution 'ShelXT (Sheldrick, 2015)'
_diffrn_ambient_temperature 293(2)
_diffrn_detector 'CCD plate'
_diffrn_measured_fraction_theta_full 0.998
_diffrn_measured_fraction_theta_max 0.997
_diffrn_measurement_details
;
List of Runs (angles in degrees, time in seconds):

  # Type    Start    End  Width  t~exp~   \w     \q     \k     \f   Frames
--------------------------------------------------------------------------
  1  \w    -32.00  42.00   0.50   28.84    --    3.60 -82.00   0.00  148
  2  \w    -73.00 -14.00   0.50   28.84    --    3.60 -57.00  30.00  118
  3  \w     -2.00  31.00   0.50   28.84    --    3.60 -57.00  30.00   66
  4  \w      3.00  52.00   0.50   28.84    --    3.60  57.00 120.00   98
  5  \w     65.00  92.00   0.50   28.84    --    3.60  57.00 120.00   54
  6  \w     13.00  78.00   0.50   28.84    --   -3.90  19.00 -60.00  130
;
_diffrn_measurement_device 'four-circle diffractometer'
_diffrn_measurement_device_type 'XtaLAB AFC12 (RINC): Kappa single'
_diffrn_measurement_method '\w scans'
_diffrn_orient_matrix_type 'CrysAlisPro convention (1999,Acta A55,543-557)'
_diffrn_orient_matrix_UB_11 -0.0167672000
_diffrn_orient_matrix_UB_12 0.0699531000
_diffrn_orient_matrix_UB_13 -0.0092048000
_diffrn_orient_matrix_UB_21 0.0435043000
_diffrn_orient_matrix_UB_22 0.0275150000
_diffrn_orient_matrix_UB_23 0.0091452000
_diffrn_orient_matrix_UB_31 0.0038017000
_diffrn_orient_matrix_UB_32 -0.0071405000
_diffrn_orient_matrix_UB_33 -0.0548033000
_diffrn_radiation_monochromator graphite
_diffrn_radiation_probe x-ray
_diffrn_radiation_type MoK\a
_diffrn_radiation_wavelength 0.71073
_diffrn_reflns_av_R_equivalents 0.0562
_diffrn_reflns_av_unetI/netI 0.0428
_diffrn_reflns_Laue_measured_fraction_full 0.998
_diffrn_reflns_Laue_measured_fraction_max 0.997
_diffrn_reflns_limit_h_max 17
_diffrn_reflns_limit_h_min -19
_diffrn_reflns_limit_k_max 11
_diffrn_reflns_limit_k_min -11
_diffrn_reflns_limit_l_max 15
_diffrn_reflns_limit_l_min -15
_diffrn_reflns_number 16018
_diffrn_reflns_point_group_measured_fraction_full 0.998
_diffrn_reflns_point_group_measured_fraction_max 0.997
_diffrn_reflns_theta_full 25.242
_diffrn_reflns_theta_max 26.500
_diffrn_reflns_theta_min 2.706
_diffrn_source 'fine-focus sealed X-ray tube'
_diffrn_source_type 'Enhance (Mo) X-ray Source'
_exptl_absorpt_coefficient_mu 0.063
_exptl_absorpt_correction_T_max 1.00000
_exptl_absorpt_correction_T_min 0.16065
_exptl_absorpt_correction_type multi-scan
_exptl_absorpt_process_details
;
CrysAlisPro 1.171.39.29d (Rigaku Oxford Diffraction, 2017)
Empirical absorption correction using spherical harmonics,
 implemented in SCALE3 ABSPACK scaling algorithm.
;
_exptl_crystal_colour colourless
_exptl_crystal_colour_primary colourless
_exptl_crystal_density_diffrn 1.070
_exptl_crystal_description plate
_exptl_crystal_F_000 648
_exptl_crystal_size_max 0.884
_exptl_crystal_size_mid 0.58
_exptl_crystal_size_min 0.157
_refine_diff_density_max 0.322
_refine_diff_density_min -0.212
_refine_diff_density_rms 0.044
_refine_ls_extinction_method none
_refine_ls_goodness_of_fit_ref 1.039
_refine_ls_hydrogen_treatment constr
_refine_ls_matrix_type full
_refine_ls_number_parameters 200
_refine_ls_number_reflns 3726
_refine_ls_number_restraints 0
_refine_ls_restrained_S_all 1.039
_refine_ls_R_factor_all 0.0810
_refine_ls_R_factor_gt 0.0606
_refine_ls_shift/su_max 0.000
_refine_ls_shift/su_mean 0.000
_refine_ls_structure_factor_coef Fsqd
_refine_ls_weighting_details 'w=1/[\s^2^(Fo^2^)+(0.0562P)^2^+1.1852P] where P=(Fo^2^+2Fc^2^)/3'
_refine_ls_weighting_scheme calc
_refine_ls_wR_factor_gt 0.1343
_refine_ls_wR_factor_ref 0.1425
_reflns_Friedel_coverage 0.000
_reflns_number_gt 2901
_reflns_number_total 3726
_reflns_threshold_expression 'I > 2\s(I)'
_cod_data_source_file jo9b00774_si_002.cif
_cod_data_source_block aj0117
_cod_database_code 4034174
_shelx_shelxl_version_number 2017/1
_chemical_oxdiff_formula 'C21 H24 N3'
_shelx_space_group_comment
;
The symmetry employed for this shelxl refinement is uniquely defined
by the following loop, which should always be used as a source of
symmetry information in preference to the above space-group names.
They are only intended as comments.
;
_shelx_estimated_absorpt_t_max 0.990
_shelx_estimated_absorpt_t_min 0.946
_reflns_odcompleteness_completeness 99.54
_reflns_odcompleteness_iscentric 1
_reflns_odcompleteness_theta 26.32
_olex2_refinement_description
;
1. Fixed Uiso
 At 1.2 times of:
  All C(H) groups, All C(H,H) groups
 At 1.5 times of:
  All C(H,H,H) groups
2.a Ternary CH refined with riding coordinates:
 C4(H4)
2.b Secondary CH2 refined with riding coordinates:
 C6(H6A,H6B)
2.c Idealised Me refined as rotating group:
 C12(H12A,H12B,H12C), C11(H11A,H11B,H11C), C8(H8A,H8B,H8C), C10(H10A,H10B,
 H10C), C9(H9A,H9B,H9C), C16(H16A,H16B,H16C), C13(H13A,H13B,H13C), C14(H14A,
 H14B,H14C), C18(H18A,H18B,H18C), C17(H17A,H17B,H17C)
;
_olex2_submission_special_instructions 'No special instructions were received'
_oxdiff_exptl_absorpt_empirical_details
;
Empirical correction (ABSPACK) includes:
- Absorption correction using spherical harmonics
- Frame scaling
;
_oxdiff_exptl_absorpt_empirical_full_max 3.077
_oxdiff_exptl_absorpt_empirical_full_min 0.342

loop_
_space_group_symop_operation_xyz
'x, y, z'
'-x, y+1/2, -z+1/2'
'-x, -y, -z'
'x, -y-1/2, z-1/2'

loop_
_atom_site_label
_atom_site_type_symbol
_atom_site_fract_x
_atom_site_fract_y
_atom_site_fract_z
_atom_site_U_iso_or_equiv
_atom_site_adp_type
_atom_site_occupancy
_atom_site_site_symmetry_order
_atom_site_calc_flag
_atom_site_refinement_flags_posn
N1 N 0.60401(9) 0.66634(16) 0.41553(11) 0.0207(3) Uani 1 1 d .
N3 N 0.82312(10) 0.53754(15) 0.37173(11) 0.0208(3) Uani 1 1 d .
N2 N 0.63336(10) 0.59101(17) 0.25863(11) 0.0232(4) Uani 1 1 d .
C1 C 0.66839(11) 0.63725(18) 0.35300(13) 0.0189(4) Uani 1 1 d .
C4 C 0.76562(11) 0.65702(18) 0.39029(13) 0.0185(4) Uani 1 1 d .
H4 H 0.772784 0.676432 0.466743 0.022 Uiso 1 1 calc R
C3 C 0.52365(12) 0.6356(2) 0.35609(15) 0.0243(4) Uani 1 1 d .
C5 C 0.80709(11) 0.78161(19) 0.33500(13) 0.0210(4) Uani 1 1 d .
C2 C 0.54349(12) 0.5893(2) 0.26045(15) 0.0243(4) Uani 1 1 d .
C6 C 0.82908(12) 0.7065(2) 0.23497(14) 0.0245(4) Uani 1 1 d .
H6A H 0.876967 0.755245 0.206971 0.029 Uiso 1 1 calc R
H6B H 0.778098 0.706173 0.180835 0.029 Uiso 1 1 calc R
C12 C 0.88929(13) 0.8333(2) 0.40694(16) 0.0298(5) Uani 1 1 d .
H12A H 0.871765 0.882894 0.466850 0.045 Uiso 1 1 calc GR
H12B H 0.922388 0.896341 0.367713 0.045 Uiso 1 1 calc GR
H12C H 0.925173 0.752952 0.431287 0.045 Uiso 1 1 calc GR
C7 C 0.85640(12) 0.5520(2) 0.26689(14) 0.0254(4) Uani 1 1 d .
C11 C 0.74516(13) 0.9073(2) 0.30959(16) 0.0287(4) Uani 1 1 d .
H11A H 0.693742 0.876482 0.263765 0.043 Uiso 1 1 calc GR
H11B H 0.774691 0.980221 0.274753 0.043 Uiso 1 1 calc GR
H11C H 0.727978 0.944426 0.374235 0.043 Uiso 1 1 calc GR
C15 C 0.81085(13) 0.4010(2) 0.42621(15) 0.0271(4) Uani 1 1 d .
C8 C 0.61516(13) 0.7272(2) 0.52209(14) 0.0298(5) Uani 1 1 d .
H8A H 0.663677 0.681460 0.564529 0.045 Uiso 1 1 calc GR
H8B H 0.562299 0.712938 0.553911 0.045 Uiso 1 1 calc GR
H8C H 0.626851 0.827390 0.517961 0.045 Uiso 1 1 calc GR
C10 C 0.43715(13) 0.6553(2) 0.39729(17) 0.0349(5) Uani 1 1 d .
H10A H 0.436427 0.599690 0.460596 0.052 Uiso 1 1 calc GR
H10B H 0.390231 0.624738 0.344461 0.052 Uiso 1 1 calc GR
H10C H 0.429322 0.754047 0.413209 0.052 Uiso 1 1 calc GR
C9 C 0.48143(13) 0.5370(2) 0.16699(16) 0.0336(5) Uani 1 1 d .
H9A H 0.511680 0.533228 0.105441 0.050 Uiso 1 1 calc GR
H9B H 0.432211 0.600878 0.153895 0.050 Uiso 1 1 calc GR
H9C H 0.460740 0.443587 0.181888 0.050 Uiso 1 1 calc GR
C16 C 0.80437(15) 0.4341(2) 0.54330(15) 0.0349(5) Uani 1 1 d .
H16A H 0.852477 0.494614 0.571173 0.052 Uiso 1 1 calc GR
H16B H 0.806981 0.346952 0.583074 0.052 Uiso 1 1 calc GR
H16C H 0.749587 0.481557 0.548864 0.052 Uiso 1 1 calc GR
C13 C 0.95722(14) 0.5391(3) 0.27626(18) 0.0394(5) Uani 1 1 d .
H13A H 0.983743 0.598814 0.332987 0.059 Uiso 1 1 calc GR
H13B H 0.976734 0.568464 0.210804 0.059 Uiso 1 1 calc GR
H13C H 0.974176 0.441920 0.290853 0.059 Uiso 1 1 calc GR
C14 C 0.81538(16) 0.4500(2) 0.18000(16) 0.0387(5) Uani 1 1 d .
H14A H 0.832372 0.354062 0.199064 0.058 Uiso 1 1 calc GR
H14B H 0.835742 0.474102 0.113910 0.058 Uiso 1 1 calc GR
H14C H 0.752334 0.457994 0.172607 0.058 Uiso 1 1 calc GR
C18 C 0.72900(15) 0.3138(2) 0.38268(18) 0.0395(5) Uani 1 1 d .
H18A H 0.677110 0.370884 0.384038 0.059 Uiso 1 1 calc GR
H18B H 0.725340 0.230669 0.425866 0.059 Uiso 1 1 calc GR
H18C H 0.733431 0.285465 0.310961 0.059 Uiso 1 1 calc GR
C17 C 0.89277(16) 0.3062(2) 0.42525(19) 0.0432(6) Uani 1 1 d .
H17A H 0.896983 0.276124 0.353860 0.065 Uiso 1 1 calc GR
H17B H 0.887856 0.224180 0.469206 0.065 Uiso 1 1 calc GR
H17C H 0.944583 0.359197 0.452094 0.065 Uiso 1 1 calc GR

loop_
_atom_site_aniso_label
_atom_site_aniso_U_11
_atom_site_aniso_U_22
_atom_site_aniso_U_33
_atom_site_aniso_U_23
_atom_site_aniso_U_13
_atom_site_aniso_U_12
N1 0.0184(7) 0.0237(8) 0.0205(8) -0.0024(6) 0.0043(6) 0.0004(6)
N3 0.0233(8) 0.0185(8) 0.0218(8) 0.0006(6) 0.0066(6) 0.0053(6)
N2 0.0240(8) 0.0268(8) 0.0183(7) -0.0019(6) 0.0015(6) -0.0016(6)
C1 0.0215(9) 0.0184(9) 0.0174(8) 0.0007(7) 0.0045(7) 0.0010(7)
C4 0.0210(9) 0.0199(9) 0.0147(8) -0.0015(7) 0.0025(7) 0.0020(7)
C3 0.0196(9) 0.0231(9) 0.0299(10) 0.0026(8) 0.0028(7) -0.0011(7)
C5 0.0223(9) 0.0209(9) 0.0201(9) 0.0003(7) 0.0043(7) -0.0001(7)
C2 0.0220(9) 0.0240(10) 0.0258(9) 0.0032(8) -0.0011(7) -0.0032(7)
C6 0.0257(10) 0.0275(10) 0.0216(9) 0.0015(8) 0.0075(7) 0.0003(8)
C12 0.0286(10) 0.0299(11) 0.0318(10) -0.0033(9) 0.0075(8) -0.0067(8)
C7 0.0284(10) 0.0268(10) 0.0226(9) -0.0009(8) 0.0091(8) 0.0051(8)
C11 0.0344(11) 0.0218(10) 0.0308(10) 0.0017(8) 0.0076(8) 0.0028(8)
C15 0.0334(11) 0.0197(9) 0.0290(10) 0.0048(8) 0.0074(8) 0.0044(8)
C8 0.0275(10) 0.0395(12) 0.0235(10) -0.0079(9) 0.0081(8) 0.0025(9)
C10 0.0228(10) 0.0422(13) 0.0404(12) -0.0008(10) 0.0066(9) -0.0008(9)
C9 0.0276(11) 0.0400(12) 0.0315(11) -0.0003(9) -0.0029(8) -0.0080(9)
C16 0.0453(13) 0.0316(11) 0.0283(11) 0.0118(9) 0.0063(9) 0.0064(10)
C13 0.0371(12) 0.0425(13) 0.0426(12) 0.0036(10) 0.0199(10) 0.0127(10)
C14 0.0582(15) 0.0323(12) 0.0279(11) -0.0068(9) 0.0142(10) 0.0037(10)
C18 0.0525(14) 0.0229(11) 0.0442(13) 0.0026(9) 0.0100(11) -0.0038(9)
C17 0.0508(14) 0.0294(12) 0.0507(14) 0.0117(10) 0.0112(11) 0.0175(10)

loop_
_atom_type_symbol
_atom_type_description
_atom_type_scat_dispersion_real
_atom_type_scat_dispersion_imag
_atom_type_scat_source
C C 0.0033 0.0016 'International Tables Vol C Tables 4.2.6.8 and 6.1.1.4'
H H 0.0000 0.0000 'International Tables Vol C Tables 4.2.6.8 and 6.1.1.4'
N N 0.0061 0.0033 'International Tables Vol C Tables 4.2.6.8 and 6.1.1.4'

loop_
_exptl_crystal_face_index_h
_exptl_crystal_face_index_k
_exptl_crystal_face_index_l
_exptl_crystal_face_perp_dist
0 10 -12 0.2631
21 3 0 0.0865
-21 -3 -1 0.0576
-18 -3 -7 0.1117
14 0 -15 0.2207
-4 1 18 0.4018
-21 -2 6 0.1402
5 -4 -17 0.2556
4 1 -18 0.2447
5 -12 -5 0.4677
1 -11 10 0.4677
-4 13 0 0.4283
-5 4 17 0.3239
-5 -12 -5 0.3996
-8 -11 9 0.4001
8 11 -9 0.2472
4 12 7 0.3904
18 7 -3 0.1451
-18 -7 3 0.1885
9 6 12 0.2635
-20 -5 0 0.0972
20 5 0 0.1099
-20 -5 4 0.1390
-14 6 -9 0.2208

loop_
_geom_angle_atom_site_label_1
_geom_angle_atom_site_label_2
_geom_angle_atom_site_label_3
_geom_angle
C1 N1 C3 107.25(14)
C1 N1 C8 127.58(15)
C3 N1 C8 125.06(15)
C4 N3 C7 110.87(13)
C4 N3 C15 118.21(14)
C15 N3 C7 125.09(14)
C1 N2 C2 106.00(15)
N1 C1 C4 123.10(15)
N2 C1 N1 110.74(15)
N2 C1 C4 126.16(15)
N3 C4 C1 116.29(14)
N3 C4 H4 108.1
N3 C4 C5 102.47(13)
C1 C4 H4 108.1
C1 C4 C5 113.38(14)
C5 C4 H4 108.1
N1 C3 C10 123.08(17)
C2 C3 N1 105.47(15)
C2 C3 C10 131.45(17)
C6 C5 C4 100.20(14)
C6 C5 C12 112.86(15)
C12 C5 C4 108.84(14)
C11 C5 C4 113.74(14)
C11 C5 C6 112.35(15)
C11 C5 C12 108.70(16)
N2 C2 C9 121.28(17)
C3 C2 N2 110.54(16)
C3 C2 C9 128.14(17)
C5 C6 H6A 110.3
C5 C6 H6B 110.3
C5 C6 C7 107.20(14)
H6A C6 H6B 108.5
C7 C6 H6A 110.3
C7 C6 H6B 110.3
C5 C12 H12A 109.5
C5 C12 H12B 109.5
C5 C12 H12C 109.5
H12A C12 H12B 109.5
H12A C12 H12C 109.5
H12B C12 H12C 109.5
N3 C7 C6 101.94(14)
N3 C7 C13 112.34(15)
N3 C7 C14 115.46(16)
C13 C7 C6 109.16(16)
C14 C7 C6 109.03(16)
C14 C7 C13 108.59(16)
C5 C11 H11A 109.5
C5 C11 H11B 109.5
C5 C11 H11C 109.5
H11A C11 H11B 109.5
H11A C11 H11C 109.5
H11B C11 H11C 109.5
N3 C15 C16 107.78(15)
N3 C15 C18 116.12(16)
N3 C15 C17 110.10(16)
C16 C15 C18 107.65(17)
C16 C15 C17 106.33(17)
C18 C15 C17 108.40(17)
N1 C8 H8A 109.5
N1 C8 H8B 109.5
N1 C8 H8C 109.5
H8A C8 H8B 109.5
H8A C8 H8C 109.5
H8B C8 H8C 109.5
C3 C10 H10A 109.5
C3 C10 H10B 109.5
C3 C10 H10C 109.5
H10A C10 H10B 109.5
H10A C10 H10C 109.5
H10B C10 H10C 109.5
C2 C9 H9A 109.5
C2 C9 H9B 109.5
C2 C9 H9C 109.5
H9A C9 H9B 109.5
H9A C9 H9C 109.5
H9B C9 H9C 109.5
C15 C16 H16A 109.5
C15 C16 H16B 109.5
C15 C16 H16C 109.5
H16A C16 H16B 109.5
H16A C16 H16C 109.5
H16B C16 H16C 109.5
C7 C13 H13A 109.5
C7 C13 H13B 109.5
C7 C13 H13C 109.5
H13A C13 H13B 109.5
H13A C13 H13C 109.5
H13B C13 H13C 109.5
C7 C14 H14A 109.5
C7 C14 H14B 109.5
C7 C14 H14C 109.5
H14A C14 H14B 109.5
H14A C14 H14C 109.5
H14B C14 H14C 109.5
C15 C18 H18A 109.5
C15 C18 H18B 109.5
C15 C18 H18C 109.5
H18A C18 H18B 109.5
H18A C18 H18C 109.5
H18B C18 H18C 109.5
C15 C17 H17A 109.5
C15 C17 H17B 109.5
C15 C17 H17C 109.5
H17A C17 H17B 109.5
H17A C17 H17C 109.5
H17B C17 H17C 109.5

loop_
_geom_bond_atom_site_label_1
_geom_bond_atom_site_label_2
_geom_bond_distance
N1 C1 1.372(2)
N1 C3 1.386(2)
N1 C8 1.459(2)
N3 C4 1.464(2)
N3 C7 1.493(2)
N3 C15 1.481(2)
N2 C1 1.321(2)
N2 C2 1.379(2)
C1 C4 1.513(2)
C4 H4 0.9800
C4 C5 1.543(2)
C3 C2 1.362(3)
C3 C10 1.497(3)
C5 C6 1.529(2)
C5 C12 1.533(3)
C5 C11 1.521(3)
C2 C9 1.502(3)
C6 H6A 0.9700
C6 H6B 0.9700
C6 C7 1.549(3)
C12 H12A 0.9600
C12 H12B 0.9600
C12 H12C 0.9600
C7 C13 1.537(3)
C7 C14 1.532(3)
C11 H11A 0.9600
C11 H11B 0.9600
C11 H11C 0.9600
C15 C16 1.535(3)
C15 C18 1.537(3)
C15 C17 1.539(3)
C8 H8A 0.9600
C8 H8B 0.9600
C8 H8C 0.9600
C10 H10A 0.9600
C10 H10B 0.9600
C10 H10C 0.9600
C9 H9A 0.9600
C9 H9B 0.9600
C9 H9C 0.9600
C16 H16A 0.9600
C16 H16B 0.9600
C16 H16C 0.9600
C13 H13A 0.9600
C13 H13B 0.9600
C13 H13C 0.9600
C14 H14A 0.9600
C14 H14B 0.9600
C14 H14C 0.9600
C18 H18A 0.9600
C18 H18B 0.9600
C18 H18C 0.9600
C17 H17A 0.9600
C17 H17B 0.9600
C17 H17C 0.9600

loop_
_exptl_oxdiff_crystal_face_indexfrac_h
_exptl_oxdiff_crystal_face_indexfrac_k
_exptl_oxdiff_crystal_face_indexfrac_l
_exptl_oxdiff_crystal_face_x
_exptl_oxdiff_crystal_face_y
_exptl_oxdiff_crystal_face_z
-0.4993 9.9941 -11.5858 0.8141 0.1473 0.5617
20.9263 2.5229 0.3721 -0.1778 0.9832 0.0411
-21.0439 -3.0183 -1.0093 0.1510 -1.0078 -0.0031
-18.0494 -3.0190 -7.0184 0.1560 -0.9325 0.3376
14.0023 0.0017 -15.0213 -0.0964 0.4718 0.8764
-3.9747 1.0070 18.0295 -0.0289 0.0197 -1.0104
-21.0322 -2.0134 6.0031 0.1565 -0.9155 -0.3946
4.9886 -4.0128 -17.0302 -0.2076 -0.0491 0.9809
3.9684 0.9975 -18.0278 0.1692 0.0352 0.9959
5.0390 -12.0261 -5.0172 -0.8796 -0.1576 0.3800
1.0580 -11.0203 10.0074 -0.8808 -0.1657 -0.4657
-4.0503 13.0270 0.0100 0.9791 0.1823 -0.1090
-4.9886 4.0128 17.0302 0.2076 0.0491 -0.9809
-4.9853 -12.0315 -5.0196 -0.7118 -0.5938 0.3420
-7.9660 -11.0255 9.0036 -0.7206 -0.5676 -0.4450
7.9660 11.0255 -9.0036 0.7206 0.5676 0.4450
3.9871 12.0317 7.0227 0.7102 0.5687 -0.4556
18.0156 7.0242 -2.9946 0.2169 0.9496 0.1825
-18.0156 -7.0242 2.9946 -0.2169 -0.9496 -0.1825
9.0287 6.0229 12.0270 0.1592 0.6685 -0.6678
-20.0331 -5.0219 -0.0091 -0.0153 -1.0098 -0.0398
20.0331 5.0219 0.0091 0.0153 1.0098 0.0398
-20.0246 -5.0204 3.9975 -0.0522 -0.9727 -0.2594
-14.0720 6.0025 -9.0131 0.7388 -0.5295 0.3976
